data_2206828
loop_
_publ_author_name
'Maldonado, Carmen R.'
'Quir\'os, Miguel'
'Salas, Juan M.'
'S\'anchez, M. Purificaci\'on'

_publ_section_title
;
 5,7-Dimethyl-1,2,4-triazolo[1,5-a]pyrimidinium
 tetrachlorocobaltate(II) monohydrate
;
_journal_coden_ASTM ACSEBH
_journal_coeditor_code YA6255
_journal_issue 9
_journal_name_full
;
 Acta Crystallographica, Section E: Structure Reports Online
;
_journal_page_first m1721
_journal_page_last m1723
_journal_paper_doi 10.1107/S1600536805024633
_journal_volume 61
_journal_year 2005
_chemical_formula_moiety '2C7 H9 N4 +, Cl4 Co 2-, H2 O'
_chemical_formula_sum 'C14 H20 Cl4 Co N8 O'
_chemical_formula_weight 517.11
_chemical_name_systematic
;
5,7-dimethyl-1,2,4-triazolo[1,5-a]pyrimidinium tetrachlorocobaltate(II)
monohydrate
;
_space_group_IT_number 2
_space_group_name_Hall '-P 1'
_space_group_name_H-M_alt 'P -1'
_symmetry_cell_setting triclinic
_symmetry_space_group_name_Hall '-P 1'
_symmetry_space_group_name_H-M 'P -1'
_atom_sites_solution_hydrogens geom
_atom_sites_solution_primary heavy
_atom_sites_solution_secondary difmap
_audit_creation_method SHELXL-97
_cell_angle_alpha 84.9520(10)
_cell_angle_beta 84.5050(10)
_cell_angle_gamma 65.2750(10)
_cell_formula_units_Z 2
_cell_length_a 7.6369(4)
_cell_length_b 8.5190(4)
_cell_length_c 18.2777(9)
_cell_measurement_reflns_used 5772
_cell_measurement_temperature 298(2)
_cell_measurement_theta_max 27.2
_cell_measurement_theta_min 2.2
_cell_volume 1073.64(9)
_computing_cell_refinement 'SAINT (Bruker, 1999)'
_computing_data_collection 'SMART (Bruker, 1999)'
_computing_data_reduction SAINT
_computing_molecular_graphics 'Xtal_GX (Hall & du Boulay, 1997)'
_computing_publication_material SHELXL97
_computing_structure_refinement 'SHELXL97 (Sheldrick, 1997)'
_computing_structure_solution 'SHELXS97 (Sheldrick, 1997)'
_diffrn_ambient_temperature 298(2)
_diffrn_detector_area_resol_mean 8.26
_diffrn_measured_fraction_theta_full 0.988
_diffrn_measured_fraction_theta_max 0.908
_diffrn_measurement_device_type 'Bruker SMART APEX CCD'
_diffrn_measurement_method '\f and \w'
_diffrn_radiation_monochromator graphite
_diffrn_radiation_source 'fine-focus sealed tube'
_diffrn_radiation_type MoK\a
_diffrn_radiation_wavelength 0.71073
_diffrn_reflns_av_R_equivalents 0.019
_diffrn_reflns_av_sigmaI/netI 0.023
_diffrn_reflns_limit_h_max 10
_diffrn_reflns_limit_h_min -9
_diffrn_reflns_limit_k_max 11
_diffrn_reflns_limit_k_min -11
_diffrn_reflns_limit_l_max 23
_diffrn_reflns_limit_l_min -24
_diffrn_reflns_number 12624
_diffrn_reflns_theta_full 27.0
_diffrn_reflns_theta_max 28.3
_diffrn_reflns_theta_min 2.2
_diffrn_standards_decay_% 0
_diffrn_standards_number 222
_exptl_absorpt_coefficient_mu 1.32
_exptl_absorpt_correction_T_max 0.751
_exptl_absorpt_correction_T_min 0.668
_exptl_absorpt_correction_type multi-scan
_exptl_absorpt_process_details '(SADABS; Bruker, 1999)'
_exptl_crystal_colour blue
_exptl_crystal_density_diffrn 1.600
_exptl_crystal_density_method 'not measured'
_exptl_crystal_description prism
_exptl_crystal_F_000 526
_exptl_crystal_size_max 0.46
_exptl_crystal_size_mid 0.29
_exptl_crystal_size_min 0.23
_refine_diff_density_max 0.45
_refine_diff_density_min -0.36
_refine_ls_extinction_method none
_refine_ls_goodness_of_fit_ref 1.04
_refine_ls_hydrogen_treatment mixed
_refine_ls_matrix_type full
_refine_ls_number_parameters 263
_refine_ls_number_reflns 4866
_refine_ls_number_restraints 3
_refine_ls_restrained_S_all 1.04
_refine_ls_R_factor_all 0.037
_refine_ls_R_factor_gt 0.031
_refine_ls_shift/su_max 0.002
_refine_ls_shift/su_mean 0.000
_refine_ls_structure_factor_coef Fsqd
_refine_ls_weighting_details 'calc w = 1/[\s^2^(Fo^2^)+(0.04P)^2^+0.25P] where P = (Fo^2^+2Fc^2^)/3'
_refine_ls_weighting_scheme calc
_refine_ls_wR_factor_gt 0.077
_refine_ls_wR_factor_ref 0.080
_reflns_number_gt 4217
_reflns_number_total 4866
_reflns_threshold_expression I>2\s(I)
_cod_data_source_file ya6255.cif
_cod_database_code 2206828

loop_
_symmetry_equiv_pos_as_xyz
'x, y, z'
'-x, -y, -z'

loop_
_atom_site_label
_atom_site_fract_x
_atom_site_fract_y
_atom_site_fract_z
_atom_site_U_iso_or_equiv
_atom_site_adp_type
_atom_site_calc_flag
_atom_site_refinement_flags
_atom_site_occupancy
_atom_site_type_symbol
Co 0.11422(3) 0.44963(3) 0.248561(13) 0.03963(9) Uani d . 1 Co
Cl1 0.00141(7) 0.64882(6) 0.33725(3) 0.05152(13) Uani d . 1 Cl
Cl2 0.34565(7) 0.48632(7) 0.17064(3) 0.05223(13) Uani d . 1 Cl
Cl3 -0.12146(8) 0.46295(8) 0.17920(3) 0.06222(15) Uani d . 1 Cl
Cl4 0.25025(11) 0.19090(7) 0.31175(3) 0.06899(18) Uani d . 1 Cl
N1A 0.3772(2) 0.7362(2) 0.00403(9) 0.0445(4) Uani d . 1 N
C2A 0.2741(3) 0.6835(2) -0.03184(11) 0.0455(4) Uani d . 1 C
H2A 0.3227 0.6178 -0.0730 0.055 Uiso d R 1 H
N3A 0.0906(2) 0.73306(19) -0.00317(9) 0.0424(3) Uani d . 1 N
H3A 0.0017 0.7113 -0.0196 0.051 Uiso d R 1 H
C3aA 0.0734(2) 0.8231(2) 0.05597(10) 0.0375(4) Uani d . 1 C
N4A -0.0789(2) 0.89762(19) 0.10141(9) 0.0420(3) Uani d . 1 N
C5A -0.0487(3) 0.9754(2) 0.15607(11) 0.0440(4) Uani d . 1 C
C51A -0.2146(3) 1.0602(3) 0.21017(13) 0.0600(6) Uani d . 1 C
H51A -0.3298 1.1240 0.1846 0.072 Uiso d R 1 H
H52A -0.1877 1.1377 0.2376 0.072 Uiso d R 1 H
H53A -0.2328 0.9735 0.2433 0.072 Uiso d R 1 H
C6A 0.1319(3) 0.9785(2) 0.16388(11) 0.0467(4) Uani d . 1 C
H6A 0.1460 1.0338 0.2031 0.056 Uiso d R 1 H
C7A 0.2853(3) 0.9025(2) 0.11524(11) 0.0434(4) Uani d . 1 C
C71A 0.4817(3) 0.8951(3) 0.11745(14) 0.0605(6) Uani d . 1 C
H71A 0.5717 0.7766 0.1246 0.073 Uiso d R 1 H
H72A 0.4844 0.9597 0.1574 0.073 Uiso d R 1 H
H73A 0.5167 0.9434 0.0719 0.073 Uiso d R 1 H
N8A 0.2486(2) 0.82536(18) 0.05973(8) 0.0377(3) Uani d . 1 N
N1B 0.4223(3) 0.2049(2) 0.54414(10) 0.0509(4) Uani d . 1 N
C2B 0.3349(3) 0.2344(3) 0.48328(11) 0.0518(5) Uani d . 1 C
H2B 0.3406 0.1463 0.4552 0.062 Uiso d R 1 H
N3B 0.2361(2) 0.4043(2) 0.46483(9) 0.0507(4) Uani d . 1 N
H3B 0.1699 0.4480 0.4269 0.061 Uiso d R 1 H
C3aB 0.2623(3) 0.4920(2) 0.51784(10) 0.0434(4) Uani d . 1 C
N4B 0.1948(3) 0.6608(2) 0.52371(9) 0.0516(4) Uani d . 1 N
C5B 0.2455(3) 0.7079(3) 0.58343(11) 0.0514(5) Uani d . 1 C
C51B 0.1717(4) 0.8983(3) 0.59242(15) 0.0736(7) Uani d . 1 C
H51B 0.0565 0.9367 0.6246 0.088 Uiso d R 1 H
H52B 0.2690 0.9214 0.6130 0.088 Uiso d R 1 H
H53B 0.1435 0.9590 0.5452 0.088 Uiso d R 1 H
C6B 0.3597(3) 0.5869(3) 0.63552(11) 0.0507(5) Uani d . 1 C
H6B 0.3912 0.6264 0.6760 0.061 Uiso d R 1 H
C7B 0.4265(3) 0.4134(3) 0.62791(11) 0.0461(4) Uani d . 1 C
C71B 0.5435(4) 0.2725(3) 0.67934(13) 0.0646(6) Uani d . 1 C
H71B 0.5600 0.3210 0.7223 0.078 Uiso d R 1 H
H72B 0.4791 0.1979 0.6936 0.078 Uiso d R 1 H
H73B 0.6676 0.2071 0.6554 0.078 Uiso d R 1 H
N8B 0.3753(2) 0.37010(19) 0.56583(8) 0.0407(3) Uani d . 1 N
O1W 0.2132(2) 0.3126(2) 0.04297(9) 0.0669(5) Uani d D 1 O
H11W 0.324(2) 0.298(3) 0.0241(12) 0.080 Uiso d D 1 H
H12W 0.195(3) 0.359(3) 0.0834(8) 0.080 Uiso d D 1 H

loop_
_atom_site_aniso_label
_atom_site_aniso_U_11
_atom_site_aniso_U_22
_atom_site_aniso_U_33
_atom_site_aniso_U_12
_atom_site_aniso_U_13
_atom_site_aniso_U_23
Co 0.04355(15) 0.03955(14) 0.03598(14) -0.01714(11) -0.00103(10) -0.00496(10)
Cl1 0.0591(3) 0.0440(3) 0.0459(3) -0.0150(2) 0.0016(2) -0.0120(2)
Cl2 0.0497(3) 0.0594(3) 0.0497(3) -0.0261(2) 0.0065(2) -0.0059(2)
Cl3 0.0493(3) 0.0757(4) 0.0647(3) -0.0248(3) -0.0104(2) -0.0168(3)
Cl4 0.1134(5) 0.0401(3) 0.0502(3) -0.0262(3) -0.0190(3) 0.0007(2)
N1A 0.0373(8) 0.0475(9) 0.0453(9) -0.0138(7) -0.0028(7) -0.0042(7)
C2A 0.0426(10) 0.0467(10) 0.0450(10) -0.0154(8) -0.0033(8) -0.0064(8)
N3A 0.0409(8) 0.0438(8) 0.0457(9) -0.0188(7) -0.0069(7) -0.0082(7)
C3aA 0.0376(9) 0.0340(8) 0.0432(9) -0.0164(7) -0.0089(7) 0.0014(7)
N4A 0.0374(8) 0.0394(8) 0.0487(9) -0.0149(6) -0.0026(6) -0.0044(7)
C5A 0.0471(10) 0.0361(9) 0.0458(10) -0.0139(8) -0.0050(8) -0.0027(8)
C51A 0.0601(13) 0.0608(13) 0.0573(13) -0.0229(11) 0.0079(10) -0.0176(10)
C6A 0.0533(11) 0.0434(10) 0.0457(10) -0.0196(9) -0.0112(9) -0.0070(8)
C7A 0.0443(10) 0.0400(9) 0.0493(10) -0.0188(8) -0.0150(8) 0.0003(8)
C71A 0.0490(12) 0.0706(14) 0.0698(15) -0.0289(11) -0.0161(10) -0.0093(12)
N8A 0.0349(7) 0.0369(7) 0.0407(8) -0.0140(6) -0.0058(6) -0.0009(6)
N1B 0.0606(10) 0.0428(9) 0.0512(10) -0.0217(8) -0.0021(8) -0.0115(7)
C2B 0.0609(13) 0.0516(12) 0.0495(11) -0.0285(10) 0.0001(9) -0.0127(9)
N3B 0.0585(10) 0.0572(10) 0.0401(9) -0.0267(8) -0.0042(7) -0.0066(7)
C3aB 0.0470(10) 0.0491(10) 0.0363(9) -0.0232(9) 0.0058(8) -0.0066(8)
N4B 0.0613(11) 0.0446(9) 0.0460(9) -0.0201(8) 0.0029(8) -0.0032(7)
C5B 0.0618(13) 0.0450(11) 0.0489(11) -0.0253(10) 0.0120(9) -0.0104(9)
C51B 0.101(2) 0.0473(12) 0.0685(16) -0.0273(13) 0.0049(14) -0.0127(11)
C6B 0.0595(12) 0.0528(11) 0.0453(11) -0.0279(10) 0.0039(9) -0.0139(9)
C7B 0.0481(11) 0.0501(11) 0.0429(10) -0.0230(9) 0.0001(8) -0.0068(8)
C71B 0.0742(15) 0.0571(13) 0.0612(14) -0.0215(11) -0.0230(12) -0.0048(11)
N8B 0.0442(8) 0.0394(8) 0.0404(8) -0.0192(7) 0.0026(6) -0.0072(6)
O1W 0.0530(9) 0.1006(13) 0.0621(10) -0.0426(9) 0.0058(7) -0.0345(9)

loop_
_atom_type_symbol
_atom_type_description
_atom_type_scat_dispersion_real
_atom_type_scat_dispersion_imag
_atom_type_scat_source
C C 0.0033 0.0016 'International Tables Vol C Tables 4.2.6.8 and 6.1.1.4'
H H 0.0000 0.0000 'International Tables Vol C Tables 4.2.6.8 and 6.1.1.4'
N N 0.0061 0.0033 'International Tables Vol C Tables 4.2.6.8 and 6.1.1.4'
O O 0.0106 0.0060 'International Tables Vol C Tables 4.2.6.8 and 6.1.1.4'
Cl Cl 0.1484 0.1585 'International Tables Vol C Tables 4.2.6.8 and 6.1.1.4'
Co Co 0.3494 0.9721 'International Tables Vol C Tables 4.2.6.8 and 6.1.1.4'

loop_
_geom_angle_atom_site_label_1
_geom_angle_atom_site_label_2
_geom_angle_atom_site_label_3
_geom_angle
_geom_angle_publ_flag
Cl3 Co Cl4 112.31(3) y
Cl3 Co Cl2 107.13(2) y
Cl4 Co Cl2 108.47(3) y
Cl3 Co Cl1 112.49(2) y
Cl4 Co Cl1 104.59(2) y
Cl2 Co Cl1 111.86(2) y
C2A N1A N8A 102.88(14) n
N1A C2A N3A 113.40(17) n
N1A C2A H2A 123.2 n
N3A C2A H2A 123.4 n
C3aA N3A C2A 106.80(15) n
C3aA N3A H3A 126.6 n
C2A N3A H3A 126.6 n
N4A C3aA N3A 128.99(16) n
N4A C3aA N8A 125.53(16) n
N3A C3aA N8A 105.48(15) n
C3aA N4A C5A 114.64(16) n
N4A C5A C6A 122.39(17) n
N4A C5A C51A 117.38(18) n
C6A C5A C51A 120.23(18) n
C5A C51A H51A 109.7 n
C5A C51A H52A 109.2 n
H51A C51A H52A 109.5 n
C5A C51A H53A 109.5 n
H51A C51A H53A 109.5 n
H52A C51A H53A 109.5 n
C7A C6A C5A 121.38(17) n
C7A C6A H6A 119.4 n
C5A C6A H6A 119.2 n
C6A C7A N8A 114.60(16) n
C6A C7A C71A 126.78(18) n
N8A C7A C71A 118.62(18) n
C7A C71A H71A 109.1 n
C7A C71A H72A 109.5 n
H71A C71A H72A 109.5 n
C7A C71A H73A 109.8 n
H71A C71A H73A 109.5 n
H72A C71A H73A 109.5 n
C3aA N8A C7A 121.41(16) n
C3aA N8A N1A 111.43(14) n
C7A N8A N1A 127.10(15) n
C2B N1B N8B 102.66(16) n
N1B C2B N3B 113.79(18) n
N1B C2B H2B 122.9 n
N3B C2B H2B 123.3 n
C3aB N3B C2B 106.35(17) n
C3aB N3B H3B 126.8 n
C2B N3B H3B 126.8 n
N4B C3aB N3B 128.83(19) n
N4B C3aB N8B 125.44(17) n
N3B C3aB N8B 105.73(16) n
C3aB N4B C5B 114.52(18) n
N4B C5B C6B 122.37(18) n
N4B C5B C51B 116.4(2) n
C6B C5B C51B 121.3(2) n
C5B C51B H51B 110.0 n
C5B C51B H52B 109.0 n
H51B C51B H52B 109.5 n
C5B C51B H53B 109.4 n
H51B C51B H53B 109.5 n
H52B C51B H53B 109.5 n
C7B C6B C5B 121.60(19) n
C7B C6B H6B 119.4 n
C5B C6B H6B 119.0 n
N8B C7B C6B 114.45(18) n
N8B C7B C71B 118.40(18) n
C6B C7B C71B 127.14(19) n
C7B C71B H71B 109.6 n
C7B C71B H72B 109.6 n
H71B C71B H72B 109.5 n
C7B C71B H73B 109.3 n
H71B C71B H73B 109.5 n
H72B C71B H73B 109.5 n
C3aB N8B C7B 121.59(16) n
C3aB N8B N1B 111.47(15) n
C7B N8B N1B 126.92(16) n
H11W O1W H12W 108.6(15) n

loop_
_geom_bond_atom_site_label_1
_geom_bond_atom_site_label_2
_geom_bond_distance
_geom_bond_publ_flag
Co Cl1 2.2898(5) y
Co Cl2 2.2697(5) y
Co Cl3 2.2583(6) y
Co Cl4 2.2666(6) y
N1A C2A 1.303(2) n
N1A N8A 1.378(2) n
C2A N3A 1.349(2) n
C2A H2A 0.9300 n
N3A C3aA 1.345(2) n
N3A H3A 0.8600 n
C3aA N4A 1.317(2) n
C3aA N8A 1.355(2) n
N4A C5A 1.334(2) n
C5A C6A 1.411(3) n
C5A C51A 1.492(3) n
C51A H51A 0.9600 n
C51A H52A 0.9600 n
C51A H53A 0.9600 n
C6A C7A 1.360(3) n
C6A H6A 0.9300 n
C7A N8A 1.365(2) n
C7A C71A 1.479(3) n
C71A H71A 0.9600 n
C71A H72A 0.9600 n
C71A H73A 0.9600 n
N1B C2B 1.303(3) n
N1B N8B 1.383(2) n
C2B N3B 1.352(3) n
C2B H2B 0.9300 n
N3B C3aB 1.351(2) n
N3B H3B 0.8600 n
C3aB N4B 1.319(2) n
C3aB N8B 1.352(2) n
N4B C5B 1.338(3) n
C5B C6B 1.402(3) n
C5B C51B 1.497(3) n
C51B H51B 0.9600 n
C51B H52B 0.9600 n
C51B H53B 0.9600 n
C6B C7B 1.363(3) n
C6B H6B 0.9300 n
C7B N8B 1.362(2) n
C7B C71B 1.479(3) n
C71B H71B 0.9600 n
C71B H72B 0.9600 n
C71B H73B 0.9600 n
O1W H11W 0.844(9) n
O1W H12W 0.843(9) n

loop_
_geom_hbond_atom_site_label_D
_geom_hbond_atom_site_label_H
_geom_hbond_atom_site_label_A
_geom_hbond_site_symmetry_A
_geom_hbond_distance_DH
_geom_hbond_distance_HA
_geom_hbond_distance_DA
_geom_hbond_angle_DHA
N3A H3A O1W 2_565 0.86 1.83 2.681(2) 171
N3B H3B Cl1 . 0.86 2.31 3.1325(18) 160
O1W H11W N1A 2_665 0.844(9) 2.192(11) 3.026(2) 169(2)
O1W H12W Cl2 . 0.843(9) 2.593(17) 3.3122(15) 144(2)

loop_
_cod_changelog_entry_id
_cod_changelog_entry_author
_cod_changelog_entry_date
_cod_changelog_entry_text
1 'Vaitkus, Antanas' 2021-10-23T22:30:00+03:00 'Updated bibliographic information.'
